data_7239358
loop_
_publ_author_name
'Zhou, Hongbo'
'Yan, Jiahao'
'Shen, Xiaoping'
'Zhou, Hu'
'Yuan, Aihua'

_publ_section_title
;
 Low dimensional cyano-bridged heterobimetallic M--FeIII(M = NiII, CuII)
 complexes constructed from Mer-[FeIII(qcq)(CN)3]&#x2212;building blocks:
 syntheses, structures and magnetic properties
;
_journal_issue 1
_journal_name_full 'RSC Adv.'
_journal_page_first 61
_journal_paper_doi 10.1039/C3RA45218B
_journal_volume 4
_journal_year 2014
_chemical_formula_moiety 'C60 H60 Fe2 N16 Ni O2, 2(C3 H7 N O), 2(H2 O)'
_chemical_formula_sum 'C66 H78 Fe2 N18 Ni O6'
_chemical_formula_weight 1389.87
_space_group_IT_number 15
_space_group_name_Hall '-C 2yc'
_space_group_name_H-M_alt 'C 1 2/c 1'
_symmetry_cell_setting monoclinic
_symmetry_space_group_name_Hall '-C 2yc'
_symmetry_space_group_name_H-M 'C 1 2/c 1'
_atom_sites_solution_hydrogens geom
_atom_sites_solution_primary direct
_atom_sites_solution_secondary difmap
_audit_creation_method SHELXL-97
_cell_angle_alpha 90.00
_cell_angle_beta 121.075(4)
_cell_angle_gamma 90.00
_cell_formula_units_Z 4
_cell_length_a 25.8501(15)
_cell_length_b 16.246(2)
_cell_length_c 19.5463(13)
_cell_measurement_reflns_used 3912
_cell_measurement_temperature 173(2)
_cell_measurement_theta_max 23.57
_cell_measurement_theta_min 2.12
_cell_volume 7030.7(11)
_computing_cell_refinement SMART
_computing_data_collection 'SMART (Bruker, 2000)'
_computing_data_reduction 'SAINT (Bruker, 2000)'
_computing_molecular_graphics SHELXTL
_computing_publication_material SHELXTL
_computing_structure_refinement SHELXTL
_computing_structure_solution 'SHELXTL (Bruker, 2000)'
_diffrn_ambient_temperature 173(2)
_diffrn_measured_fraction_theta_full 0.975
_diffrn_measured_fraction_theta_max 0.975
_diffrn_measurement_device_type 'Bruker Smart Apex CCD'
_diffrn_measurement_method 'phi and omega scans'
_diffrn_radiation_monochromator graphite
_diffrn_radiation_source 'sealed tube'
_diffrn_radiation_type MoK\a
_diffrn_radiation_wavelength 0.71073
_diffrn_reflns_av_R_equivalents 0.0385
_diffrn_reflns_av_sigmaI/netI 0.0547
_diffrn_reflns_limit_h_max 31
_diffrn_reflns_limit_h_min -31
_diffrn_reflns_limit_k_max 20
_diffrn_reflns_limit_k_min -19
_diffrn_reflns_limit_l_max 17
_diffrn_reflns_limit_l_min -24
_diffrn_reflns_number 16527
_diffrn_reflns_theta_full 26.03
_diffrn_reflns_theta_max 26.03
_diffrn_reflns_theta_min 3.48
_exptl_absorpt_coefficient_mu 0.734
_exptl_absorpt_correction_T_max 0.8
_exptl_absorpt_correction_T_min 0.7
_exptl_absorpt_correction_type multi-scan
_exptl_absorpt_process_details 'SADABS; Bruker, 2000'
_exptl_crystal_colour black
_exptl_crystal_density_diffrn 1.313
_exptl_crystal_density_method 'not measured'
_exptl_crystal_description block
_exptl_crystal_F_000 2912
_exptl_crystal_size_max 0.26
_exptl_crystal_size_mid 0.22
_exptl_crystal_size_min 0.20
_refine_diff_density_max 0.249
_refine_diff_density_min -0.418
_refine_diff_density_rms 0.054
_refine_ls_extinction_method none
_refine_ls_goodness_of_fit_ref 1.033
_refine_ls_hydrogen_treatment constr
_refine_ls_matrix_type full
_refine_ls_number_parameters 435
_refine_ls_number_reflns 6759
_refine_ls_number_restraints 0
_refine_ls_restrained_S_all 1.033
_refine_ls_R_factor_all 0.0700
_refine_ls_R_factor_gt 0.0509
_refine_ls_shift/su_max 0.000
_refine_ls_shift/su_mean 0.000
_refine_ls_structure_factor_coef Fsqd
_refine_ls_weighting_details 'calc w=1/[\s^2^(Fo^2^)+(0.07P)^2^+1.99P] where P=(Fo^2^+2Fc^2^)/3'
_refine_ls_weighting_scheme calc
_refine_ls_wR_factor_gt 0.1203
_refine_ls_wR_factor_ref 0.1257
_reflns_number_gt 5101
_reflns_number_total 6759
_reflns_threshold_expression >2sigma(I)
_cod_data_source_file c3ra45218b.txt
_cod_data_source_block 2
_cod_depositor_comments
;
The following automatic conversions were performed:

data item '_symmetry_cell_setting' value 'Monoclinic' was changed to
'monoclinic' in accordance with the
/home/saulius/struct/COD-crude-data/automatic-downloads/DataCite-retrospective/RSC/depositions/lib/dictionaries/cif_core.dic
dictionary named 'cif_core.dic' version 2.4.2 last updated on
2011-04-26.

Automatic conversion script
Id: cif_fix_values 6909 2019-04-08 15:41:33Z antanas 
;
_cod_original_cell_volume 7030.8(11)
_cod_original_sg_symbol_H-M 'C2/c  '
_cod_database_code 7239358

loop_
_symmetry_equiv_pos_as_xyz
'x, y, z'
'-x, y, -z+1/2'
'x+1/2, y+1/2, z'
'-x+1/2, y+1/2, -z+1/2'
'-x, -y, -z'
'x, -y, z-1/2'
'-x+1/2, -y+1/2, -z'
'x+1/2, -y+1/2, z-1/2'

loop_
_atom_site_label
_atom_site_type_symbol
_atom_site_fract_x
_atom_site_fract_y
_atom_site_fract_z
_atom_site_U_iso_or_equiv
_atom_site_adp_type
_atom_site_occupancy
_atom_site_symmetry_multiplicity
_atom_site_calc_flag
_atom_site_refinement_flags
C1 C 0.43052(13) 0.05506(18) -0.01445(18) 0.0426(7) Uani 1 1 d .
H1 H 0.4039 0.0761 -0.0650 0.051 Uiso 1 1 calc R
C2 C 0.43560(14) -0.0322(2) 0.00008(19) 0.0484(8) Uani 1 1 d .
H2 H 0.4122 -0.0671 -0.0427 0.058 Uiso 1 1 calc R
C3 C 0.47289(14) -0.0663(2) 0.07313(19) 0.0485(8) Uani 1 1 d .
H3 H 0.4747 -0.1230 0.0804 0.058 Uiso 1 1 calc R
C4 C 0.50967(15) -0.01122(19) 0.1391(2) 0.0498(8) Uani 1 1 d .
C5 C 0.54864(14) -0.0375(2) 0.21557(19) 0.0477(7) Uani 1 1 d .
H5 H 0.5551 -0.0934 0.2273 0.057 Uiso 1 1 calc R
C6 C 0.57932(13) 0.02306(19) 0.27706(18) 0.0441(7) Uani 1 1 d .
H6 H 0.6066 0.0052 0.3287 0.053 Uiso 1 1 calc R
C7 C 0.57003(13) 0.10790(19) 0.26294(17) 0.0446(7) Uani 1 1 d .
H7 H 0.5890 0.1452 0.3049 0.054 Uiso 1 1 calc R
C8 C 0.53201(13) 0.13514(19) 0.18535(18) 0.0452(7) Uani 1 1 d .
C9 C 0.50038(13) 0.07438(18) 0.12184(18) 0.0417(7) Uani 1 1 d .
C10 C 0.53971(12) 0.27989(17) 0.20504(15) 0.0340(6) Uani 1 1 d .
C11 C 0.51444(14) 0.35565(19) 0.15636(17) 0.0448(7) Uani 1 1 d .
C12 C 0.53313(15) 0.4377(2) 0.1939(2) 0.0509(8) Uani 1 1 d .
H12 H 0.5606 0.4414 0.2486 0.061 Uiso 1 1 calc R
C13 C 0.51147(12) 0.50611(19) 0.15123(18) 0.0426(7) Uani 1 1 d .
H13 H 0.5246 0.5576 0.1748 0.051 Uiso 1 1 calc R
C14 C 0.46598(14) 0.4983(2) 0.06518(18) 0.0479(7) Uani 1 1 d .
C15 C 0.44111(12) 0.56851(18) 0.02088(17) 0.0394(6) Uani 1 1 d .
H15 H 0.4532 0.6204 0.0438 0.047 Uiso 1 1 calc R
C16 C 0.39694(13) 0.55931(19) -0.05999(19) 0.0463(7) Uani 1 1 d .
H16 H 0.3793 0.6057 -0.0915 0.056 Uiso 1 1 calc R
C17 C 0.37878(14) 0.47972(19) -0.09437(18) 0.0462(7) Uani 1 1 d .
H17 H 0.3501 0.4746 -0.1485 0.055 Uiso 1 1 calc R
C18 C 0.40275(12) 0.41085(18) -0.04920(16) 0.0391(6) Uani 1 1 d .
H18 H 0.3890 0.3590 -0.0715 0.047 Uiso 1 1 calc R
C19 C 0.45065(14) 0.41912(18) 0.03513(17) 0.0429(7) Uani 1 1 d .
C20 C 0.54071(14) 0.23571(19) 0.04406(18) 0.0422(7) Uani 1 1 d .
C21 C 0.42499(14) 0.22442(19) -0.06758(18) 0.0455(7) Uani 1 1 d .
C22 C 0.38687(12) 0.22984(16) 0.03740(15) 0.0324(6) Uani 1 1 d .
C23 C 0.29996(12) 0.40954(17) 0.12690(16) 0.0371(6) Uani 1 1 d .
H23A H 0.3047 0.4559 0.1609 0.045 Uiso 1 1 calc R
H23B H 0.3402 0.3916 0.1419 0.045 Uiso 1 1 calc R
C24 C 0.26914(12) 0.44190(16) 0.04020(17) 0.0360(6) Uani 1 1 d .
C25 C 0.23739(14) 0.38892(18) -0.09786(18) 0.0440(7) Uani 1 1 d .
H25A H 0.2547 0.4362 -0.1091 0.053 Uiso 1 1 calc R
H25B H 0.1954 0.4010 -0.1165 0.053 Uiso 1 1 calc R
C26 C 0.24142(15) 0.31144(19) -0.14285(19) 0.0474(7) Uani 1 1 d .
H26A H 0.2176 0.3203 -0.2001 0.057 Uiso 1 1 calc R
H26B H 0.2830 0.3021 -0.1279 0.057 Uiso 1 1 calc R
C27 C 0.22972(13) 0.16126(18) -0.14809(17) 0.0415(7) Uani 1 1 d .
H27 H 0.2734 0.1519 -0.1189 0.050 Uiso 1 1 calc R
C28 C 0.20629(14) 0.1555(2) -0.23832(17) 0.0472(7) Uani 1 1 d .
H28A H 0.1670 0.1803 -0.2680 0.071 Uiso 1 1 calc R
H28B H 0.2037 0.0988 -0.2534 0.071 Uiso 1 1 calc R
H28C H 0.2336 0.1839 -0.2497 0.071 Uiso 1 1 calc R
C29 C 0.20471(11) 0.47072(19) 0.00946(17) 0.0417(7) Uani 1 1 d .
H29A H 0.1883 0.4940 -0.0429 0.063 Uiso 1 1 calc R
H29B H 0.2048 0.5116 0.0450 0.063 Uiso 1 1 calc R
H29C H 0.1804 0.4247 0.0069 0.063 Uiso 1 1 calc R
C30 C 0.30711(14) 0.51408(19) 0.04046(19) 0.0490(8) Uani 1 1 d .
H30A H 0.3481 0.4964 0.0620 0.074 Uiso 1 1 calc R
H30B H 0.3060 0.5578 0.0727 0.074 Uiso 1 1 calc R
H30C H 0.2911 0.5334 -0.0132 0.074 Uiso 1 1 calc R
C31 C 0.59228(16) 0.7787(2) 0.3284(2) 0.0548(9) Uani 1 1 d .
H31B H 0.6010 0.8345 0.3470 0.066 Uiso 1 1 calc R
H31C H 0.5901 0.7453 0.3674 0.066 Uiso 1 1 calc R
H31A H 0.5543 0.7766 0.2788 0.066 Uiso 1 1 calc R
C32 C 0.64259(16) 0.6625(2) 0.2952(2) 0.0579(9) Uani 1 1 d .
H32A H 0.6147 0.6306 0.3028 0.087 Uiso 1 1 calc R
H32C H 0.6827 0.6411 0.3286 0.087 Uiso 1 1 calc R
H32B H 0.6316 0.6595 0.2403 0.087 Uiso 1 1 calc R
C33 C 0.68887(16) 0.8021(2) 0.3308(2) 0.0587(9) Uani 1 1 d .
H33 H 0.7208 0.7863 0.3245 0.070 Uiso 1 1 calc R
Fe1 Fe 0.465713(18) 0.23213(2) 0.04685(2) 0.03317(12) Uani 1 1 d .
N1 N 0.46583(12) 0.10606(15) 0.04787(15) 0.0461(6) Uani 1 1 d .
N2 N 0.51640(11) 0.21271(15) 0.16124(14) 0.0409(6) Uani 1 1 d .
N3 N 0.47532(11) 0.34875(15) 0.07762(15) 0.0433(6) Uani 1 1 d .
N4 N 0.58658(12) 0.23752(17) 0.04815(16) 0.0476(6) Uani 1 1 d .
N5 N 0.40070(12) 0.21859(16) -0.13687(16) 0.0520(7) Uani 1 1 d .
N6 N 0.33900(11) 0.22568(16) 0.02749(15) 0.0436(6) Uani 1 1 d .
N7 N 0.27024(10) 0.37332(14) -0.01140(14) 0.0387(5) Uani 1 1 d .
H7B H 0.3096 0.3713 0.0021 0.046 Uiso 1 1 calc R
N8 N 0.21838(11) 0.23984(14) -0.12105(14) 0.0361(5) Uani 1 1 d .
H8A H 0.1776 0.2458 -0.1468 0.043 Uiso 1 1 calc R
N9 N 0.64078(14) 0.74713(17) 0.31621(17) 0.0582(8) Uani 1 1 d .
Ni1 Ni 0.2500 0.2500 0.0000 0.03457(14) Uani 1 2 d S
O1 O 0.57658(9) 0.28893(12) 0.27679(11) 0.0425(5) Uani 1 1 d .
O2 O 0.68447(10) 0.87473(14) 0.35303(13) 0.0542(6) Uani 1 1 d .
O1W O 0.18383(18) 0.4891(3) 0.7053(2) 0.0481(10) Uani 0.50 1 d P
H1X H 0.1800 0.5411 0.7001 0.058 Uiso 0.50 1 d PR
H1Y H 0.1503 0.4678 0.6940 0.058 Uiso 0.50 1 d PR
O2W O 0.19032(19) 0.3124(3) 0.5619(3) 0.0535(11) Uani 0.50 1 d P
H2X H 0.1891 0.3494 0.5918 0.064 Uiso 0.50 1 d PR
H2Y H 0.1749 0.3310 0.5146 0.064 Uiso 0.50 1 d PR

loop_
_atom_site_aniso_label
_atom_site_aniso_U_11
_atom_site_aniso_U_22
_atom_site_aniso_U_33
_atom_site_aniso_U_23
_atom_site_aniso_U_13
_atom_site_aniso_U_12
C1 0.0315(14) 0.0405(16) 0.0419(16) 0.0035(12) 0.0092(12) -0.0004(12)
C2 0.0401(16) 0.0431(16) 0.0462(17) -0.0137(13) 0.0111(13) -0.0009(14)
C3 0.0428(17) 0.0399(16) 0.0488(18) 0.0032(13) 0.0137(14) 0.0013(14)
C4 0.0469(17) 0.0404(16) 0.0530(19) -0.0001(14) 0.0192(15) -0.0043(14)
C5 0.0406(16) 0.0412(16) 0.0498(18) 0.0082(13) 0.0151(14) 0.0061(14)
C6 0.0373(15) 0.0432(16) 0.0440(16) 0.0075(13) 0.0155(13) -0.0002(13)
C7 0.0392(16) 0.0472(17) 0.0365(15) -0.0121(13) 0.0117(13) -0.0087(13)
C8 0.0314(14) 0.0490(17) 0.0416(16) 0.0032(14) 0.0091(12) 0.0135(13)
C9 0.0358(15) 0.0380(15) 0.0422(16) 0.0018(12) 0.0136(13) -0.0002(12)
C10 0.0305(13) 0.0357(14) 0.0288(13) -0.0029(10) 0.0103(11) -0.0031(11)
C11 0.0408(16) 0.0452(17) 0.0358(15) -0.0020(12) 0.0107(13) 0.0017(13)
C12 0.0460(17) 0.0475(17) 0.0421(16) -0.0137(14) 0.0106(14) -0.0134(15)
C13 0.0336(15) 0.0429(16) 0.0476(17) -0.0118(13) 0.0182(13) -0.0093(13)
C14 0.0425(17) 0.0442(17) 0.0433(18) -0.0055(13) 0.0124(14) -0.0035(14)
C15 0.0303(14) 0.0387(15) 0.0424(15) -0.0089(12) 0.0138(12) -0.0048(12)
C16 0.0329(15) 0.0442(16) 0.0483(17) 0.0024(13) 0.0115(13) -0.0078(13)
C17 0.0439(17) 0.0450(17) 0.0361(15) -0.0047(13) 0.0108(13) -0.0032(14)
C18 0.0321(14) 0.0409(15) 0.0339(14) -0.0113(12) 0.0096(12) -0.0030(12)
C19 0.0416(16) 0.0372(15) 0.0395(16) 0.0044(12) 0.0136(13) -0.0010(13)
C20 0.0373(16) 0.0421(15) 0.0416(16) -0.0077(12) 0.0163(13) -0.0078(13)
C21 0.0461(17) 0.0427(16) 0.0389(16) -0.0082(13) 0.0158(14) 0.0133(14)
C22 0.0307(14) 0.0289(13) 0.0296(13) -0.0069(10) 0.0099(11) -0.0023(11)
C23 0.0284(13) 0.0381(14) 0.0385(15) -0.0146(12) 0.0128(11) -0.0016(12)
C24 0.0292(13) 0.0282(13) 0.0407(15) -0.0065(11) 0.0110(11) 0.0029(11)
C25 0.0411(16) 0.0366(15) 0.0437(16) -0.0027(12) 0.0142(13) 0.0008(13)
C26 0.0452(17) 0.0453(17) 0.0428(17) -0.0043(13) 0.0165(14) -0.0091(14)
C27 0.0337(14) 0.0461(16) 0.0364(15) -0.0122(12) 0.0123(12) 0.0023(13)
C28 0.0421(17) 0.0468(17) 0.0428(17) -0.0076(13) 0.0150(14) 0.0085(14)
C29 0.0244(13) 0.0479(16) 0.0436(16) -0.0039(13) 0.0110(12) 0.0108(12)
C30 0.0446(17) 0.0397(16) 0.0489(18) -0.0142(13) 0.0143(14) -0.0129(14)
C31 0.062(2) 0.0461(18) 0.0432(18) 0.0167(14) 0.0176(16) 0.0163(16)
C32 0.054(2) 0.055(2) 0.054(2) -0.0142(16) 0.0203(16) -0.0239(17)
C33 0.0494(19) 0.0445(18) 0.060(2) 0.0122(15) 0.0124(16) 0.0128(16)
Fe1 0.0322(2) 0.0333(2) 0.0308(2) -0.00277(15) 0.01395(17) -0.00498(16)
N1 0.0462(14) 0.0378(13) 0.0449(14) -0.0019(11) 0.0168(12) -0.0011(11)
N2 0.0371(13) 0.0421(13) 0.0354(13) -0.0080(10) 0.0129(10) -0.0053(11)
N3 0.0367(13) 0.0393(13) 0.0407(13) -0.0041(11) 0.0106(11) 0.0008(11)
N4 0.0381(14) 0.0521(15) 0.0485(15) -0.0166(12) 0.0195(12) -0.0072(12)
N5 0.0477(15) 0.0469(15) 0.0469(16) -0.0176(12) 0.0140(13) 0.0166(12)
N6 0.0318(13) 0.0419(14) 0.0431(14) -0.0083(11) 0.0093(11) -0.0015(11)
N7 0.0307(12) 0.0352(12) 0.0481(14) -0.0093(10) 0.0189(11) -0.0086(10)
N8 0.0292(11) 0.0415(13) 0.0336(12) -0.0054(10) 0.0133(10) -0.0036(10)
N9 0.0579(18) 0.0506(16) 0.0471(16) -0.0095(12) 0.0136(14) 0.0024(14)
Ni1 0.0293(3) 0.0311(3) 0.0366(3) -0.00486(19) 0.0122(2) 0.00003(19)
O1 0.0386(11) 0.0434(11) 0.0279(10) -0.0027(8) 0.0048(8) -0.0143(9)
O2 0.0514(13) 0.0523(13) 0.0464(13) 0.0201(10) 0.0162(10) 0.0213(11)
O1W 0.046(2) 0.046(2) 0.040(2) -0.0098(18) 0.0141(19) -0.018(2)
O2W 0.044(2) 0.051(3) 0.049(3) 0.015(2) 0.013(2) 0.014(2)

loop_
_atom_type_symbol
_atom_type_description
_atom_type_scat_dispersion_real
_atom_type_scat_dispersion_imag
_atom_type_scat_source
C C 0.0033 0.0016 'International Tables Vol C Tables 4.2.6.8 and 6.1.1.4'
H H 0.0000 0.0000 'International Tables Vol C Tables 4.2.6.8 and 6.1.1.4'
Fe Fe 0.3463 0.8444 'International Tables Vol C Tables 4.2.6.8 and 6.1.1.4'
N N 0.0061 0.0033 'International Tables Vol C Tables 4.2.6.8 and 6.1.1.4'
Ni Ni 0.3393 1.1124 'International Tables Vol C Tables 4.2.6.8 and 6.1.1.4'
O O 0.0106 0.0060 'International Tables Vol C Tables 4.2.6.8 and 6.1.1.4'

loop_
_geom_angle_atom_site_label_1
_geom_angle_atom_site_label_2
_geom_angle_atom_site_label_3
_geom_angle
_geom_angle_site_symmetry_1
_geom_angle_site_symmetry_3
N1 C1 C2 118.2(3) . .
N1 C1 H1 120.9 . .
C2 C1 H1 120.9 . .
C3 C2 C1 123.5(3) . .
C3 C2 H2 118.3 . .
C1 C2 H2 118.3 . .
C2 C3 C4 117.8(3) . .
C2 C3 H3 121.1 . .
C4 C3 H3 121.1 . .
C5 C4 C9 120.2(3) . .
C5 C4 C3 123.6(3) . .
C9 C4 C3 116.0(3) . .
C4 C5 C6 118.5(3) . .
C4 C5 H5 120.8 . .
C6 C5 H5 120.8 . .
C7 C6 C5 123.0(3) . .
C7 C6 H6 118.5 . .
C5 C6 H6 118.5 . .
C8 C7 C6 118.8(3) . .
C8 C7 H7 120.6 . .
C6 C7 H7 120.6 . .
N2 C8 C7 127.1(3) . .
N2 C8 C9 113.8(2) . .
C7 C8 C9 118.9(3) . .
N1 C9 C4 124.4(3) . .
N1 C9 C8 115.0(3) . .
C4 C9 C8 120.4(3) . .
O1 C10 N2 131.4(3) . .
O1 C10 C11 117.2(2) . .
N2 C10 C11 111.5(2) . .
N3 C11 C12 120.4(3) . .
N3 C11 C10 119.2(3) . .
C12 C11 C10 120.4(3) . .
C13 C12 C11 121.3(3) . .
C13 C12 H12 119.4 . .
C11 C12 H12 119.4 . .
C12 C13 C14 118.2(3) . .
C12 C13 H13 120.9 . .
C14 C13 H13 120.9 . .
C15 C14 C19 124.4(3) . .
C15 C14 C13 118.9(3) . .
C19 C14 C13 116.6(3) . .
C14 C15 C16 117.8(3) . .
C14 C15 H15 121.1 . .
C16 C15 H15 121.1 . .
C15 C16 C17 120.6(3) . .
C15 C16 H16 119.7 . .
C17 C16 H16 119.7 . .
C18 C17 C16 120.9(3) . .
C18 C17 H17 119.6 . .
C16 C17 H17 119.6 . .
C17 C18 C19 119.4(3) . .
C17 C18 H18 120.3 . .
C19 C18 H18 120.3 . .
N3 C19 C14 125.4(3) . .
N3 C19 C18 117.7(3) . .
C14 C19 C18 116.9(3) . .
N4 C20 Fe1 175.2(3) . .
N5 C21 Fe1 179.0(3) . .
N6 C22 Fe1 175.7(2) . .
C24 C23 C27 119.9(2) . 7
C24 C23 H23A 107.4 . .
C27 C23 H23A 107.4 7 .
C24 C23 H23B 107.3 . .
C27 C23 H23B 107.4 7 .
H23A C23 H23B 106.9 . .
N7 C24 C29 110.9(2) . .
N7 C24 C30 109.5(2) . .
C29 C24 C30 109.6(2) . .
N7 C24 C23 107.7(2) . .
C29 C24 C23 112.1(2) . .
C30 C24 C23 106.9(2) . .
N7 C25 C26 109.9(2) . .
N7 C25 H25A 109.7 . .
C26 C25 H25A 109.7 . .
N7 C25 H25B 109.7 . .
C26 C25 H25B 109.7 . .
H25A C25 H25B 108.2 . .
N8 C26 C25 108.6(3) . .
N8 C26 H26A 110.0 . .
C25 C26 H26A 110.0 . .
N8 C26 H26B 110.0 . .
C25 C26 H26B 110.0 . .
H26A C26 H26B 108.4 . .
N8 C27 C28 115.5(2) . .
N8 C27 C23 109.3(2) . 7
C28 C27 C23 107.7(2) . 7
N8 C27 H27 108.1 . .
C28 C27 H27 108.1 . .
C23 C27 H27 108.1 7 .
C27 C28 H28A 109.5 . .
C27 C28 H28B 109.5 . .
H28A C28 H28B 109.5 . .
C27 C28 H28C 109.5 . .
H28A C28 H28C 109.5 . .
H28B C28 H28C 109.5 . .
C24 C29 H29A 109.5 . .
C24 C29 H29B 109.5 . .
H29A C29 H29B 109.5 . .
C24 C29 H29C 109.5 . .
H29A C29 H29C 109.5 . .
H29B C29 H29C 109.5 . .
C24 C30 H30A 109.5 . .
C24 C30 H30B 109.5 . .
H30A C30 H30B 109.5 . .
C24 C30 H30C 109.5 . .
H30A C30 H30C 109.5 . .
H30B C30 H30C 109.5 . .
N9 C31 H31B 109.5 . .
N9 C31 H31C 109.5 . .
H31B C31 H31C 109.5 . .
N9 C31 H31A 109.5 . .
H31B C31 H31A 109.5 . .
H31C C31 H31A 109.5 . .
N9 C32 H32A 109.5 . .
N9 C32 H32C 109.5 . .
H32A C32 H32C 109.5 . .
N9 C32 H32B 109.5 . .
H32A C32 H32B 109.5 . .
H32C C32 H32B 109.5 . .
O2 C33 N9 114.8(3) . .
O2 C33 H33 122.6 . .
N9 C33 H33 122.6 . .
C21 Fe1 N2 164.85(11) . .
C21 Fe1 C22 88.31(13) . .
N2 Fe1 C22 99.02(11) . .
C21 Fe1 N3 109.01(12) . .
N2 Fe1 N3 84.32(10) . .
C22 Fe1 N3 90.47(11) . .
C21 Fe1 C20 85.72(13) . .
N2 Fe1 C20 87.01(12) . .
C22 Fe1 C20 173.95(11) . .
N3 Fe1 C20 90.54(12) . .
C21 Fe1 N1 86.75(12) . .
N2 Fe1 N1 80.21(10) . .
C22 Fe1 N1 88.74(11) . .
N3 Fe1 N1 164.19(11) . .
C20 Fe1 N1 91.90(12) . .
C9 N1 C1 119.6(3) . .
C9 N1 Fe1 112.88(19) . .
C1 N1 Fe1 127.1(2) . .
C10 N2 C8 126.6(2) . .
C10 N2 Fe1 114.9(2) . .
C8 N2 Fe1 117.44(19) . .
C11 N3 C19 117.9(3) . .
C11 N3 Fe1 109.5(2) . .
C19 N3 Fe1 132.6(2) . .
C22 N6 Ni1 165.2(2) . .
C25 N7 C24 116.2(2) . .
C25 N7 Ni1 104.92(16) . .
C24 N7 Ni1 122.51(18) . .
C25 N7 H7B 103.6 . .
C24 N7 H7B 103.6 . .
Ni1 N7 H7B 103.6 . .
C26 N8 C27 113.5(2) . .
C26 N8 Ni1 106.76(17) . .
C27 N8 Ni1 116.47(18) . .
C26 N8 H8A 106.5 . .
C27 N8 H8A 106.5 . .
Ni1 N8 H8A 106.5 . .
C33 N9 C32 119.8(3) . .
C33 N9 C31 118.1(3) . .
C32 N9 C31 121.9(3) . .
N8 Ni1 N8 180.0 7 .
N8 Ni1 N7 94.11(9) 7 .
N8 Ni1 N7 85.89(9) . .
N8 Ni1 N7 85.89(9) 7 7
N8 Ni1 N7 94.11(9) . 7
N7 Ni1 N7 180.0 . 7
N8 Ni1 N6 90.66(10) 7 7
N8 Ni1 N6 89.34(10) . 7
N7 Ni1 N6 95.30(9) . 7
N7 Ni1 N6 84.70(9) 7 7
N8 Ni1 N6 89.34(10) 7 .
N8 Ni1 N6 90.66(10) . .
N7 Ni1 N6 84.70(9) . .
N7 Ni1 N6 95.30(9) 7 .
N6 Ni1 N6 180.0 7 .
H1X O1W H1Y 109.5 . .
H2X O2W H2Y 109.5 . .

loop_
_geom_bond_atom_site_label_1
_geom_bond_atom_site_label_2
_geom_bond_distance
_geom_bond_site_symmetry_2
C1 N1 1.362(4) .
C1 C2 1.438(4) .
C1 H1 0.9300 .
C2 C3 1.362(4) .
C2 H2 0.9300 .
C3 C4 1.450(4) .
C3 H3 0.9300 .
C4 C5 1.370(4) .
C4 C9 1.422(4) .
C5 C6 1.435(4) .
C5 H5 0.9300 .
C6 C7 1.402(4) .
C6 H6 0.9300 .
C7 C8 1.387(4) .
C7 H7 0.9300 .
C8 N2 1.333(4) .
C8 C9 1.462(4) .
C9 N1 1.349(4) .
C10 O1 1.232(3) .
C10 N2 1.325(3) .
C10 C11 1.485(4) .
C11 N3 1.341(4) .
C11 C12 1.477(4) .
C12 C13 1.328(5) .
C12 H12 0.9300 .
C13 C14 1.479(4) .
C13 H13 0.9300 .
C14 C15 1.375(4) .
C14 C19 1.384(4) .
C15 C16 1.401(4) .
C15 H15 0.9300 .
C16 C17 1.421(4) .
C16 H16 0.9300 .
C17 C18 1.360(4) .
C17 H17 0.9300 .
C18 C19 1.470(4) .
C18 H18 0.9300 .
C19 N3 1.363(4) .
C20 N4 1.147(4) .
C20 Fe1 1.968(3) .
C21 N5 1.166(4) .
C21 Fe1 1.922(3) .
C22 N6 1.151(4) .
C22 Fe1 1.950(3) .
C23 C24 1.546(4) .
C23 C27 1.553(4) 7
C23 H23A 0.9700 .
C23 H23B 0.9700 .
C24 N7 1.513(3) .
C24 C29 1.524(4) .
C24 C30 1.528(4) .
C25 N7 1.470(4) .
C25 C26 1.569(4) .
C25 H25A 0.9700 .
C25 H25B 0.9700 .
C26 N8 1.467(4) .
C26 H26A 0.9700 .
C26 H26B 0.9700 .
C27 N8 1.468(4) .
C27 C28 1.544(4) .
C27 C23 1.553(4) 7
C27 H27 0.9800 .
C28 H28A 0.9600 .
C28 H28B 0.9600 .
C28 H28C 0.9600 .
C29 H29A 0.9600 .
C29 H29B 0.9600 .
C29 H29C 0.9600 .
C30 H30A 0.9600 .
C30 H30B 0.9600 .
C30 H30C 0.9600 .
C31 N9 1.483(5) .
C31 H31B 0.9600 .
C31 H31C 0.9600 .
C31 H31A 0.9600 .
C32 N9 1.442(4) .
C32 H32A 0.9600 .
C32 H32C 0.9600 .
C32 H32B 0.9600 .
C33 O2 1.283(4) .
C33 N9 1.435(5) .
C33 H33 0.9300 .
Fe1 N2 1.947(2) .
Fe1 N3 1.964(2) .
Fe1 N1 2.048(3) .
N6 Ni1 2.112(3) .
N7 Ni1 2.111(2) .
N7 H7B 0.9100 .
N8 Ni1 2.073(2) .
N8 H8A 0.9100 .
Ni1 N8 2.073(2) 7
Ni1 N7 2.111(2) 7
Ni1 N6 2.112(3) 7
O1W H1X 0.8501 .
O1W H1Y 0.8500 .
O2W H2X 0.8500 .
O2W H2Y 0.8501 .

loop_
_geom_torsion_atom_site_label_1
_geom_torsion_atom_site_label_2
_geom_torsion_atom_site_label_3
_geom_torsion_atom_site_label_4
_geom_torsion
_geom_torsion_site_symmetry_1
_geom_torsion_site_symmetry_4
N1 C1 C2 C3 1.4(5) . .
C1 C2 C3 C4 -0.6(5) . .
C2 C3 C4 C5 179.5(3) . .
C2 C3 C4 C9 3.6(5) . .
C9 C4 C5 C6 0.2(5) . .
C3 C4 C5 C6 -175.5(3) . .
C4 C5 C6 C7 1.8(5) . .
C5 C6 C7 C8 -3.7(5) . .
C6 C7 C8 N2 177.6(3) . .
C6 C7 C8 C9 3.4(5) . .
C5 C4 C9 N1 175.8(3) . .
C3 C4 C9 N1 -8.2(5) . .
C5 C4 C9 C8 -0.3(5) . .
C3 C4 C9 C8 175.7(3) . .
N2 C8 C9 N1 7.0(4) . .
C7 C8 C9 N1 -178.0(3) . .
N2 C8 C9 C4 -176.5(3) . .
C7 C8 C9 C4 -1.5(5) . .
O1 C10 C11 N3 178.3(3) . .
N2 C10 C11 N3 -2.8(4) . .
O1 C10 C11 C12 -0.5(4) . .
N2 C10 C11 C12 178.4(3) . .
N3 C11 C12 C13 0.6(5) . .
C10 C11 C12 C13 179.3(3) . .
C11 C12 C13 C14 2.5(5) . .
C12 C13 C14 C15 177.1(3) . .
C12 C13 C14 C19 -1.8(5) . .
C19 C14 C15 C16 0.5(5) . .
C13 C14 C15 C16 -178.3(3) . .
C14 C15 C16 C17 0.1(5) . .
C15 C16 C17 C18 1.6(5) . .
C16 C17 C18 C19 -3.7(5) . .
C15 C14 C19 N3 179.0(3) . .
C13 C14 C19 N3 -2.2(5) . .
C15 C14 C19 C18 -2.5(5) . .
C13 C14 C19 C18 176.3(3) . .
C17 C18 C19 N3 -177.3(3) . .
C17 C18 C19 C14 4.1(5) . .
C27 C23 C24 N7 -65.9(3) 7 .
C27 C23 C24 C29 56.4(3) 7 .
C27 C23 C24 C30 176.5(2) 7 .
N7 C25 C26 N8 56.0(3) . .
C4 C9 N1 C1 9.2(5) . .
C8 C9 N1 C1 -174.5(3) . .
C4 C9 N1 Fe1 -178.2(3) . .
C8 C9 N1 Fe1 -1.9(3) . .
C2 C1 N1 C9 -5.4(5) . .
C2 C1 N1 Fe1 -176.8(2) . .
C21 Fe1 N1 C9 170.1(2) . .
N2 Fe1 N1 C9 -2.2(2) . .
C22 Fe1 N1 C9 -101.5(2) . .
N3 Fe1 N1 C9 -14.3(5) . .
C20 Fe1 N1 C9 84.5(2) . .
C21 Fe1 N1 C1 -18.0(3) . .
N2 Fe1 N1 C1 169.7(3) . .
C22 Fe1 N1 C1 70.4(3) . .
N3 Fe1 N1 C1 157.6(3) . .
C20 Fe1 N1 C1 -103.6(3) . .
O1 C10 N2 C8 -5.8(5) . .
C11 C10 N2 C8 175.6(3) . .
O1 C10 N2 Fe1 -173.7(3) . .
C11 C10 N2 Fe1 7.7(3) . .
C7 C8 N2 C10 8.8(5) . .
C9 C8 N2 C10 -176.7(3) . .
C7 C8 N2 Fe1 176.4(3) . .
C9 C8 N2 Fe1 -9.1(4) . .
C21 Fe1 N2 C10 144.4(5) . .
C22 Fe1 N2 C10 -97.4(2) . .
N3 Fe1 N2 C10 -7.8(2) . .
C20 Fe1 N2 C10 83.0(2) . .
N1 Fe1 N2 C10 175.5(2) . .
C21 Fe1 N2 C8 -24.6(6) . .
C22 Fe1 N2 C8 93.5(2) . .
N3 Fe1 N2 C8 -176.9(2) . .
C20 Fe1 N2 C8 -86.1(2) . .
N1 Fe1 N2 C8 6.4(2) . .
C12 C11 N3 C19 -4.3(5) . .
C10 C11 N3 C19 176.9(3) . .
C12 C11 N3 Fe1 175.5(2) . .
C10 C11 N3 Fe1 -3.3(4) . .
C14 C19 N3 C11 5.3(5) . .
C18 C19 N3 C11 -173.2(3) . .
C14 C19 N3 Fe1 -174.5(3) . .
C18 C19 N3 Fe1 7.0(5) . .
C21 Fe1 N3 C11 -166.9(2) . .
N2 Fe1 N3 C11 5.7(2) . .
C22 Fe1 N3 C11 104.7(2) . .
C20 Fe1 N3 C11 -81.2(2) . .
N1 Fe1 N3 C11 17.7(5) . .
C21 Fe1 N3 C19 12.9(3) . .
N2 Fe1 N3 C19 -174.5(3) . .
C22 Fe1 N3 C19 -75.5(3) . .
C20 Fe1 N3 C19 98.6(3) . .
N1 Fe1 N3 C19 -162.5(4) . .
C26 C25 N7 C24 -178.5(2) . .
C26 C25 N7 Ni1 -39.8(3) . .
C29 C24 N7 C25 50.9(3) . .
C30 C24 N7 C25 -70.2(3) . .
C23 C24 N7 C25 173.9(2) . .
C29 C24 N7 Ni1 -79.9(3) . .
C30 C24 N7 Ni1 159.05(19) . .
C23 C24 N7 Ni1 43.1(3) . .
C25 C26 N8 C27 -169.8(2) . .
C25 C26 N8 Ni1 -40.1(3) . .
C28 C27 N8 C26 -54.8(3) . .
C23 C27 N8 C26 -176.4(2) 7 .
C28 C27 N8 Ni1 -179.43(19) . .
C23 C27 N8 Ni1 59.0(3) 7 .
O2 C33 N9 C32 -176.5(3) . .
O2 C33 N9 C31 -0.3(4) . .
C26 N8 Ni1 N7 15.02(19) . .
C27 N8 Ni1 N7 143.0(2) . .
C26 N8 Ni1 N7 -164.98(19) . 7
C27 N8 Ni1 N7 -37.0(2) . 7
C26 N8 Ni1 N6 110.4(2) . 7
C27 N8 Ni1 N6 -121.7(2) . 7
C26 N8 Ni1 N6 -69.6(2) . .
C27 N8 Ni1 N6 58.3(2) . .
C25 N7 Ni1 N8 -165.65(18) . 7
C24 N7 Ni1 N8 -30.3(2) . 7
C25 N7 Ni1 N8 14.36(18) . .
C24 N7 Ni1 N8 149.7(2) . .
C25 N7 Ni1 N6 -74.60(19) . 7
C24 N7 Ni1 N6 60.7(2) . 7
C25 N7 Ni1 N6 105.40(19) . .
C24 N7 Ni1 N6 -119.3(2) . .
C22 N6 Ni1 N8 -103.1(9) . 7
C22 N6 Ni1 N8 76.9(9) . .
C22 N6 Ni1 N7 -8.9(9) . .
C22 N6 Ni1 N7 171.1(9) . 7
